data_4083663
loop_
_publ_author_name
'Dost\'al, Libor'
'Nov\'ak, Petr'
'Jambor, Roman'
'R\%u\<zi\<cka, Ale\<s'
'C\'isa\<rov\'a, Ivana'
'Jir\'asko, Robert'
'Hole\<cek, Jaroslav'

_publ_section_title
;
 Synthesis and Structural Study of Organoantimony(III) and
 Organobismuth(III) Triflates and Cations Containing O,C,O-Pincer Type
 Ligands&#x2020;
;
_journal_issue 11
_journal_name_full Organometallics
_journal_page_first 2911
_journal_paper_doi 10.1021/om070186b
_journal_volume 26
_journal_year 2007
_chemical_formula_moiety '(C11 H13 Cl O5 F3 S Sb)'
_chemical_formula_sum 'C11 H13 Cl F3 O5 S Sb'
_chemical_formula_weight 471.47
_chemical_name_systematic
; 
 ? 
;
_space_group_IT_number 14
_symmetry_cell_setting monoclinic
_symmetry_space_group_name_Hall '-P 2ybc'
_symmetry_space_group_name_H-M 'P 1 21/c 1'
_atom_sites_solution_hydrogens geom
_atom_sites_solution_primary direct
_atom_sites_solution_secondary difmap
_audit_creation_method SHELXL-97
_cell_angle_alpha 90.000(6)
_cell_angle_beta 90.837(5)
_cell_angle_gamma 90.000(6)
_cell_formula_units_Z 4
_cell_length_a 11.7660(8)
_cell_length_b 7.9810(6)
_cell_length_c 17.7740(9)
_cell_measurement_reflns_used 6661
_cell_measurement_temperature 292(2)
_cell_measurement_theta_max 27.5
_cell_measurement_theta_min 1
_cell_volume 1668.88(19)
_computing_cell_refinement 'COLLECT and DENZO'
_computing_data_collection 'COLLECT (Hooft, 1998) and DENZO (Otwinowski & Minor, 1997)'
_computing_data_reduction 'COLLECT and DENZO'
_computing_structure_refinement 'SHELXL-97 (Sheldrick, 1997)'
_computing_structure_solution 'SIR92 (Altomare et al., 1994)'
_diffrn_ambient_temperature 292(2)
_diffrn_detector_area_resol_mean 9.091
_diffrn_measured_fraction_theta_full 0.985
_diffrn_measured_fraction_theta_max 0.985
_diffrn_measurement_device_type 'Bruker Nonius KappaCCD area detector'
_diffrn_measurement_method '\f and \w scans to fill the Ewald sphere'
_diffrn_radiation_monochromator graphite
_diffrn_radiation_source 'fine-focus sealed tube'
_diffrn_radiation_type MoK\a
_diffrn_radiation_wavelength 0.71073
_diffrn_reflns_av_R_equivalents 0.0669
_diffrn_reflns_av_sigmaI/netI 0.0345
_diffrn_reflns_limit_h_max 14
_diffrn_reflns_limit_h_min -15
_diffrn_reflns_limit_k_max 10
_diffrn_reflns_limit_k_min -10
_diffrn_reflns_limit_l_max 22
_diffrn_reflns_limit_l_min -22
_diffrn_reflns_number 22399
_diffrn_reflns_theta_full 27.50
_diffrn_reflns_theta_max 27.50
_diffrn_reflns_theta_min 1.73
_exptl_absorpt_coefficient_mu 1.985
_exptl_absorpt_correction_T_max 0.814
_exptl_absorpt_correction_T_min 0.597
_exptl_absorpt_correction_type multi-scan
_exptl_absorpt_process_details SORTAV
_exptl_crystal_colour colourless
_exptl_crystal_density_diffrn 1.876
_exptl_crystal_density_method 'not measured'
_exptl_crystal_description plate
_exptl_crystal_F_000 920
_exptl_crystal_size_max 0.442
_exptl_crystal_size_mid 0.236
_exptl_crystal_size_min 0.11
_refine_diff_density_max 2.085
_refine_diff_density_min -2.315
_refine_diff_density_rms 0.220
_refine_ls_extinction_coef 0.0078(12)
_refine_ls_extinction_expression Fc^*^=kFc[1+0.001xFc^2^\l^3^/sin(2\q)]^-1/4^
_refine_ls_extinction_method SHELXL
_refine_ls_goodness_of_fit_ref 1.099
_refine_ls_hydrogen_treatment constr
_refine_ls_matrix_type full
_refine_ls_number_parameters 200
_refine_ls_number_reflns 3783
_refine_ls_number_restraints 0
_refine_ls_restrained_S_all 1.099
_refine_ls_R_factor_all 0.0956
_refine_ls_R_factor_gt 0.0682
_refine_ls_shift/su_max 0.000
_refine_ls_shift/su_mean 0.000
_refine_ls_structure_factor_coef Fsqd
_refine_ls_weighting_details 'calc w=1/[\s^2^(Fo^2^)+(0.0899P)^2^+10.6149P] where P=(Fo^2^+2Fc^2^)/3'
_refine_ls_weighting_scheme calc
_refine_ls_wR_factor_gt 0.1779
_refine_ls_wR_factor_ref 0.2091
_reflns_number_gt 2813
_reflns_number_total 3783
_reflns_threshold_expression >2sigma(I)
_cod_data_source_file om070186b.cif
_cod_data_source_block ld061218Sb1
_cod_original_sg_symbol_H-M 'P 21/c'
_cod_database_code 4083663

loop_
_symmetry_equiv_pos_as_xyz
'x, y, z'
'-x, y+1/2, -z+1/2'
'-x, -y, -z'
'x, -y-1/2, z-1/2'

loop_
_atom_site_label
_atom_site_type_symbol
_atom_site_fract_x
_atom_site_fract_y
_atom_site_fract_z
_atom_site_U_iso_or_equiv
_atom_site_adp_type
_atom_site_occupancy
_atom_site_symmetry_multiplicity
_atom_site_calc_flag
_atom_site_refinement_flags
Sb1 Sb 0.27880(5) 0.54619(7) 0.09158(3) 0.0555(3) Uani 1 1 d .
Cl1 Cl 0.2852(2) 0.7272(3) 0.19935(16) 0.0790(7) Uani 1 1 d .
C2 C 0.1833(8) 0.2455(12) 0.1705(5) 0.059(2) Uani 1 1 d .
C1 C 0.1517(7) 0.3939(11) 0.1363(4) 0.0497(17) Uani 1 1 d .
O1 O 0.3703(5) 0.3453(9) 0.1548(4) 0.0676(16) Uani 1 1 d .
O2 O 0.1063(7) 0.6671(9) 0.0565(4) 0.080(2) Uani 1 1 d .
C3 C 0.1001(10) 0.1393(14) 0.1983(6) 0.075(3) Uani 1 1 d .
H3 H 0.1218 0.0368 0.2229 0.091 Uiso 1 1 d R
C7 C 0.3054(9) 0.2029(12) 0.1768(6) 0.070(2) Uani 1 1 d .
H7A H 0.3235 0.1755 0.2282 0.084 Uiso 1 1 d R
H7B H 0.3222 0.1087 0.1453 0.084 Uiso 1 1 d R
C6 C 0.0376(7) 0.4386(13) 0.1290(5) 0.063(2) Uani 1 1 d .
C10 C 0.0948(15) 0.8355(15) 0.0313(7) 0.113(5) Uani 1 1 d .
H10A H 0.0163 0.8591 0.0204 0.136 Uiso 1 1 d R
H10B H 0.1382 0.8488 -0.0136 0.136 Uiso 1 1 d R
H10C H 0.1226 0.9115 0.0692 0.136 Uiso 1 1 d R
C8 C 0.4915(9) 0.327(2) 0.1598(10) 0.121(5) Uani 1 1 d .
H8A H 0.5090 0.2318 0.1908 0.145 Uiso 1 1 d R
H8B H 0.5268 0.4251 0.1809 0.145 Uiso 1 1 d R
H8C H 0.5195 0.3086 0.1100 0.145 Uiso 1 1 d R
C9 C 0.0087(9) 0.6043(16) 0.0958(6) 0.084(3) Uani 1 1 d .
H9A H -0.0125 0.6820 0.1343 0.101 Uiso 1 1 d R
H9B H -0.0529 0.5925 0.0601 0.101 Uiso 1 1 d R
C4 C -0.0108(10) 0.1815(17) 0.1915(7) 0.083(3) Uani 1 1 d .
H4 H -0.0690 0.1082 0.2096 0.100 Uiso 1 1 d R
C5 C -0.0442(8) 0.3278(19) 0.1583(6) 0.083(4) Uani 1 1 d .
H5 H -0.1232 0.3570 0.1545 0.100 Uiso 1 1 d R
S1 S 0.3191(5) 0.2093(7) 0.42566(19) 0.147(2) Uani 1 1 d .
O4 O 0.2916(9) 0.1071(14) 0.3677(6) 0.118(3) Uani 1 1 d .
O5 O 0.2540(8) 0.2015(15) 0.4915(5) 0.121(4) Uani 1 1 d .
F1 F 0.2078(14) 0.412(3) 0.3801(13) 0.239(10) Uani 1 1 d .
O3 O 0.4589(10) 0.196(3) 0.4493(10) 0.229(9) Uani 1 1 d .
F3 F 0.409(2) 0.421(2) 0.3461(11) 0.306(14) Uani 1 1 d .
F2 F 0.3644(18) 0.5062(19) 0.4531(12) 0.250(10) Uani 1 1 d .
C11 C 0.322(5) 0.408(3) 0.3975(18) 0.28(3) Uani 1 1 d .

loop_
_atom_site_aniso_label
_atom_site_aniso_U_11
_atom_site_aniso_U_22
_atom_site_aniso_U_33
_atom_site_aniso_U_23
_atom_site_aniso_U_13
_atom_site_aniso_U_12
Sb1 0.0576(4) 0.0571(4) 0.0519(4) 0.0075(2) 0.0022(2) 0.0004(3)
Cl1 0.0871(17) 0.0634(14) 0.0863(17) -0.0154(12) -0.0089(13) -0.0089(13)
C2 0.068(5) 0.057(5) 0.051(4) -0.001(4) 0.002(4) -0.001(4)
C1 0.054(4) 0.053(4) 0.042(4) -0.007(3) 0.000(3) -0.001(4)
O1 0.054(3) 0.069(4) 0.079(4) 0.006(3) -0.008(3) 0.010(3)
O2 0.092(5) 0.074(4) 0.074(4) 0.013(4) -0.019(4) 0.028(4)
C3 0.097(8) 0.065(6) 0.065(6) 0.000(5) 0.016(5) -0.013(6)
C7 0.079(6) 0.055(5) 0.075(6) 0.008(5) -0.002(5) 0.013(5)
C6 0.053(5) 0.084(7) 0.052(4) -0.024(4) -0.002(4) 0.010(4)
C10 0.180(15) 0.072(7) 0.088(8) 0.015(6) -0.030(9) 0.043(9)
C8 0.051(6) 0.132(12) 0.180(15) 0.022(11) -0.021(7) 0.010(7)
C9 0.073(6) 0.106(8) 0.072(6) -0.017(6) -0.015(5) 0.040(6)
C4 0.075(7) 0.091(8) 0.083(7) -0.016(6) 0.022(6) -0.024(6)
C5 0.048(5) 0.131(11) 0.072(6) -0.039(7) 0.012(4) -0.009(6)
S1 0.199(5) 0.181(5) 0.0619(18) -0.007(2) 0.028(2) -0.110(4)
O4 0.119(7) 0.110(7) 0.127(8) -0.017(7) -0.002(6) -0.003(6)
O5 0.108(7) 0.177(11) 0.079(5) 0.044(6) 0.015(5) -0.001(7)
F1 0.190(15) 0.230(19) 0.30(2) 0.051(16) -0.071(15) 0.060(14)
O3 0.087(8) 0.36(3) 0.235(17) 0.032(18) 0.015(9) 0.094(12)
F3 0.46(3) 0.203(15) 0.259(19) -0.004(14) 0.23(2) -0.126(18)
F2 0.34(2) 0.128(9) 0.29(2) -0.076(12) 0.092(18) -0.082(12)
C11 0.56(8) 0.125(19) 0.17(3) -0.060(19) 0.16(4) -0.14(3)

loop_
_atom_type_symbol
_atom_type_description
_atom_type_scat_dispersion_real
_atom_type_scat_dispersion_imag
_atom_type_scat_source
C C 0.0033 0.0016 'International Tables Vol C Tables 4.2.6.8 and 6.1.1.4'
H H 0.0000 0.0000 'International Tables Vol C Tables 4.2.6.8 and 6.1.1.4'
O O 0.0106 0.0060 'International Tables Vol C Tables 4.2.6.8 and 6.1.1.4'
Cl Cl 0.1484 0.1585 'International Tables Vol C Tables 4.2.6.8 and 6.1.1.4'
S S 0.1246 0.1234 'International Tables Vol C Tables 4.2.6.8 and 6.1.1.4'
Sb Sb -0.5866 1.5461 'International Tables Vol C Tables 4.2.6.8 and 6.1.1.4'
F F 0.0171 0.0103 'International Tables Vol C Tables 4.2.6.8 and 6.1.1.4'

loop_
_geom_angle_atom_site_label_1
_geom_angle_atom_site_label_2
_geom_angle_atom_site_label_3
_geom_angle
C1 Sb1 O1 74.5(3)
C1 Sb1 O2 73.5(3)
O1 Sb1 O2 148.0(3)
C1 Sb1 Cl1 93.5(2)
O1 Sb1 Cl1 91.21(19)
O2 Sb1 Cl1 88.9(2)
C1 C2 C3 119.5(9)
C1 C2 C7 119.1(8)
C3 C2 C7 121.4(9)
C2 C1 C6 120.9(8)
C2 C1 Sb1 118.4(6)
C6 C1 Sb1 120.6(7)
C7 O1 C8 115.9(9)
C7 O1 Sb1 117.1(5)
C8 O1 Sb1 125.2(8)
C10 O2 C9 114.1(10)
C10 O2 Sb1 123.8(9)
C9 O2 Sb1 115.1(5)
C4 C3 C2 120.0(11)
C4 C3 H3 120.2
C2 C3 H3 119.8
O1 C7 C2 108.6(7)
O1 C7 H7A 109.3
C2 C7 H7A 109.0
O1 C7 H7B 110.4
C2 C7 H7B 110.1
H7A C7 H7B 109.4
C1 C6 C5 117.8(10)
C1 C6 C9 118.7(9)
C5 C6 C9 123.4(9)
O2 C10 H10A 109.6
O2 C10 H10B 108.5
H10A C10 H10B 109.4
O2 C10 H10C 110.2
H10A C10 H10C 109.5
H10B C10 H10C 109.5
O1 C8 H8A 108.7
O1 C8 H8B 111.5
H8A C8 H8B 109.5
O1 C8 H8C 108.2
H8A C8 H8C 109.5
H8B C8 H8C 109.5
O2 C9 C6 108.8(8)
O2 C9 H9A 109.8
C6 C9 H9A 110.7
O2 C9 H9B 108.2
C6 C9 H9B 110.0
H9A C9 H9B 109.4
C3 C4 C5 121.6(10)
C3 C4 H4 120.7
C5 C4 H4 117.7
C4 C5 C6 120.1(10)
C4 C5 H5 120.7
C6 C5 H5 119.1
O4 S1 O5 118.6(7)
O4 S1 C11 110.7(14)
O5 S1 C11 107.8(13)
O4 S1 O3 111.8(9)
O5 S1 O3 109.2(8)
C11 S1 O3 96(2)
F2 C11 F1 120(3)
F2 C11 F3 100(3)
F1 C11 F3 125(4)
F2 C11 S1 110(3)
F1 C11 S1 94(2)
F3 C11 S1 107(3)

loop_
_geom_bond_atom_site_label_1
_geom_bond_atom_site_label_2
_geom_bond_distance
Sb1 C1 2.093(8)
Sb1 O1 2.226(6)
Sb1 O2 2.324(7)
Sb1 Cl1 2.399(3)
C2 C1 1.380(12)
C2 C3 1.391(13)
C2 C7 1.479(13)
C1 C6 1.392(12)
O1 C7 1.427(12)
O1 C8 1.435(12)
O2 C10 1.423(13)
O2 C9 1.443(14)
C3 C4 1.352(16)
C3 H3 0.9604
C7 H7A 0.9601
C7 H7B 0.9597
C6 C5 1.413(16)
C6 C9 1.486(16)
C10 H10A 0.9596
C10 H10B 0.9596
C10 H10C 0.9603
C8 H8A 0.9598
C8 H8B 0.9593
C8 H8C 0.9604
C9 H9A 0.9592
C9 H9B 0.9609
C4 C5 1.363(18)
C4 H4 0.9597
C5 H5 0.9597
S1 O4 1.350(11)
S1 O5 1.409(9)
S1 C11 1.66(3)
S1 O3 1.694(13)
F1 C11 1.37(6)
F3 C11 1.39(4)
F2 C11 1.35(4)
